data_7155249
loop_
_publ_author_name
'Lee, Jaeyeon'
'Jang, Geunhyeok'
'Kang, Philjae'
'Choi, Moon-Gun'
'Choi, Soo Hyuk'

_publ_section_title
;
 Helical \a/\b-depsipeptides with alternating residue types:
 conformational change from the 11-helix to the 14/15-helix.
;
_journal_issue 36
_journal_name_full 'Organic &amp; biomolecular chemistry'
_journal_page_first 8438
_journal_page_last 8442
_journal_paper_doi 10.1039/c6ob01602b
_journal_volume 14
_journal_year 2016
_chemical_absolute_configuration rm
_chemical_formula_moiety 'C27 H44 N4 O9'
_chemical_formula_sum 'C27 H44 N4 O9'
_chemical_formula_weight 568.66
_chemical_name_systematic
;
 ?
;
_space_group_crystal_system orthorhombic
_space_group_IT_number 19
_space_group_name_Hall 'P 2ac 2ab'
_space_group_name_H-M_alt 'P 21 21 21'
_symmetry_space_group_name_Hall 'P 2ac 2ab'
_symmetry_space_group_name_H-M 'P 21 21 21'
_atom_sites_solution_hydrogens geom
_atom_sites_solution_primary direct
_audit_creation_date 2014-02-06
_audit_creation_method
;
  Olex2 1.2
  (compiled Apr 23 2013 17:59:47, GUI svn.r4466)
;
_audit_update_record
;
2016-01-21 deposited with the CCDC.
2016-08-11 downloaded from the CCDC.
;
_cell_angle_alpha 90
_cell_angle_beta 90
_cell_angle_gamma 90
_cell_formula_units_Z 4
_cell_length_a 10.4185(4)
_cell_length_b 15.6536(6)
_cell_length_c 18.1560(8)
_cell_measurement_reflns_used 9992
_cell_measurement_temperature 150
_cell_measurement_theta_max 72.05
_cell_measurement_theta_min 4.89
_cell_volume 2961.0(2)
_computing_molecular_graphics
;
O. V. Dolomanov, L. J. Bourhis, R. J. Gildea, J. A. K. Howard and H. Puschmann,
OLEX2: a complete structure solution, refinement and analysis program.
J. Appl. Cryst. (2009). 42, 339-341.
;
_computing_publication_material
;
O. V. Dolomanov, L. J. Bourhis, R. J. Gildea, J. A. K. Howard and H. Puschmann,
OLEX2: a complete structure solution, refinement and analysis program.
J. Appl. Cryst. (2009). 42, 339-341.
;
_computing_structure_refinement
;
XL, G.M. Sheldrick, Acta Cryst.
(2008). A64, 112-122
;
_computing_structure_solution
;
XS, G.M. Sheldrick, Acta Cryst.
(2008). A64, 112-122
;
_diffrn_ambient_temperature 150.0
_diffrn_measured_fraction_theta_full 0.998
_diffrn_measured_fraction_theta_max 0.977
_diffrn_measurement_device_type 'Bruker APEX-II CCD'
_diffrn_measurement_method '\f and \w scans'
_diffrn_radiation_monochromator graphite
_diffrn_radiation_type CuK\a
_diffrn_radiation_wavelength 1.54178
_diffrn_reflns_av_R_equivalents 0.0410
_diffrn_reflns_av_unetI/netI 0.0341
_diffrn_reflns_Laue_measured_fraction_full 0.998
_diffrn_reflns_Laue_measured_fraction_max 0.977
_diffrn_reflns_limit_h_max 12
_diffrn_reflns_limit_h_min -12
_diffrn_reflns_limit_k_max 18
_diffrn_reflns_limit_k_min -18
_diffrn_reflns_limit_l_max 22
_diffrn_reflns_limit_l_min -21
_diffrn_reflns_number 25847
_diffrn_reflns_point_group_measured_fraction_full 0.993
_diffrn_reflns_point_group_measured_fraction_max 0.968
_diffrn_reflns_theta_full 67.679
_diffrn_reflns_theta_max 72.046
_diffrn_reflns_theta_min 3.728
_diffrn_standards_number 0
_exptl_absorpt_coefficient_mu 0.795
_exptl_absorpt_correction_T_max 0.7536
_exptl_absorpt_correction_T_min 0.6986
_exptl_absorpt_correction_type multi-scan
_exptl_absorpt_process_details
;
SADABS-2012/1 (Bruker,2012) was used for absorption correction.
wR2(int) was 0.1037 before and 0.0613 after correction.
The Ratio of minimum to maximum transmission is 0.9270.
The \l/2 correction factor is 0.0015.
;
_exptl_crystal_colour 'clear light colourless'
_exptl_crystal_colour_lustre clear
_exptl_crystal_colour_modifier light
_exptl_crystal_colour_primary colourless
_exptl_crystal_density_diffrn 1.276
_exptl_crystal_description block
_exptl_crystal_F_000 1224
_exptl_crystal_size_max 0.08
_exptl_crystal_size_mid 0.08
_exptl_crystal_size_min 0.05
_refine_diff_density_max 0.201
_refine_diff_density_min -0.219
_refine_diff_density_rms 0.040
_refine_ls_abs_structure_details
;
 Flack x determined using 2072 quotients [(I+)-(I-)]/[(I+)+(I-)]
 (Parsons and Flack (2004), Acta Cryst. A60, s61).
;
_refine_ls_abs_structure_Flack -0.02(7)
_refine_ls_extinction_coef 0.00087(16)
_refine_ls_extinction_expression Fc^*^=kFc[1+0.001xFc^2^\l^3^/sin(2\q)]^-1/4^
_refine_ls_extinction_method SHELXL
_refine_ls_goodness_of_fit_ref 1.057
_refine_ls_hydrogen_treatment constr
_refine_ls_matrix_type full
_refine_ls_number_parameters 369
_refine_ls_number_reflns 5656
_refine_ls_number_restraints 0
_refine_ls_restrained_S_all 1.057
_refine_ls_R_factor_all 0.0410
_refine_ls_R_factor_gt 0.0351
_refine_ls_shift/su_max 0.000
_refine_ls_shift/su_mean 0.000
_refine_ls_structure_factor_coef Fsqd
_refine_ls_weighting_details 'w=1/[\s^2^(Fo^2^)+(0.0445P)^2^+0.4167P] where P=(Fo^2^+2Fc^2^)/3'
_refine_ls_weighting_scheme calc
_refine_ls_wR_factor_gt 0.0828
_refine_ls_wR_factor_ref 0.0857
_reflns_Friedel_coverage 0.760
_reflns_Friedel_fraction_full 0.988
_reflns_Friedel_fraction_max 0.956
_reflns_number_gt 5114
_reflns_number_total 5656
_reflns_threshold_expression 'I > 2\s(I)'
_cod_data_source_file c6ob01602b2.cif
_cod_data_source_block cu_moon180_062513_0m
_cod_depositor_comments 'Adding full bibliography for 7155248--7155250.cif.'
_cod_database_code 7155249
_olex2_refinement_description
;
1. Fixed Uiso
 At 1.2 times of:
  All C(H) groups, All C(H,H) groups, All N(H) groups
 At 1.5 times of:
  All C(H,H,H) groups
2.a Ternary CH refined with riding coordinates:
 C4(H4), C7(H7), C11(H11), C14(H14), C17(H17), C21(H21), C24(H24)
2.b Secondary CH2 refined with riding coordinates:
 C8(H8A,H8B), C9(H9A,H9B), C10(H10A,H10B), C18(H18A,H18B), C19(H19A,H19B),
 C20(H20A,H20B)
2.c Aromatic/amide H refined with riding coordinates:
 N5(H5), N12(H12), N22(H22), N25(H25)
2.d Idealised Me refined as rotating group:
 C1(H1A,H1B,H1C), C29(H29A,H29B,H29C), C30(H30A,H30B,H30C), C31(H31A,H31B,
 H31C), C33(H33A,H33B,H33C), C36(H36A,H36B,H36C), C39(H39A,H39B,H39C)
;
_shelx_space_group_comment
;
The symmetry employed for this shelxl refinement is uniquely defined
by the following loop, which should always be used as a source of
symmetry information in preference to the above space-group names.
They are only intended as comments.
;
_shelxl_version_number 2013-3

loop_
_space_group_symop_operation_xyz
'x, y, z'
'x+1/2, -y+1/2, -z'
'-x, y+1/2, -z+1/2'
'-x+1/2, -y, z+1/2'

loop_
_atom_site_label
_atom_site_type_symbol
_atom_site_fract_x
_atom_site_fract_y
_atom_site_fract_z
_atom_site_U_iso_or_equiv
_atom_site_adp_type
_atom_site_occupancy
_atom_site_site_symmetry_order
_atom_site_calc_flag
_atom_site_refinement_flags_posn
_atom_site_refinement_flags_adp
O2 O 0.12724(17) 0.71743(11) 0.32168(11) 0.0343(4) Uani 1 1 d . .
O15 O 0.57763(15) 0.46482(10) 0.23979(9) 0.0240(4) Uani 1 1 d . .
O27 O 0.32153(15) 0.19960(10) 0.16963(9) 0.0237(4) Uani 1 1 d . .
O32 O -0.04467(17) 0.74752(11) 0.38931(12) 0.0361(5) Uani 1 1 d . .
O34 O -0.04228(16) 0.60950(11) 0.20196(10) 0.0289(4) Uani 1 1 d . .
O35 O 0.48236(16) 0.66301(11) 0.16260(11) 0.0320(4) Uani 1 1 d . .
O37 O 0.76201(17) 0.47992(11) 0.30134(11) 0.0352(5) Uani 1 1 d . .
O38 O 0.27776(15) 0.45282(10) 0.35296(10) 0.0256(4) Uani 1 1 d . .
O40 O 0.32539(16) 0.34311(10) 0.19126(10) 0.0266(4) Uani 1 1 d . .
N5 N 0.06218(18) 0.55470(12) 0.30006(11) 0.0229(4) Uani 1 1 d . .
H5 H 0.1220 0.5194 0.3158 0.028 Uiso 1 1 calc R U
N12 N 0.37334(18) 0.53992(12) 0.18055(11) 0.0224(4) Uani 1 1 d . .
H12 H 0.3766 0.4860 0.1940 0.027 Uiso 1 1 calc R U
N22 N 0.39746(17) 0.33197(12) 0.36003(11) 0.0208(4) Uani 1 1 d . .
H22 H 0.3958 0.2759 0.3565 0.025 Uiso 1 1 calc R U
N25 N 0.22186(18) 0.25194(12) 0.26807(11) 0.0206(4) Uani 1 1 d . .
H25 H 0.2032 0.1986 0.2791 0.025 Uiso 1 1 calc R U
C1 C 0.1585(3) 0.80776(16) 0.32422(18) 0.0386(7) Uani 1 1 d . .
H1A H 0.0958 0.8399 0.2951 0.058 Uiso 1 1 calc R U
H1B H 0.2446 0.8168 0.3039 0.058 Uiso 1 1 calc R U
H1C H 0.1563 0.8276 0.3754 0.058 Uiso 1 1 calc R U
C3 C 0.0197(2) 0.69663(16) 0.35677(14) 0.0236(5) Uani 1 1 d . .
C4 C -0.0137(2) 0.60189(15) 0.35312(14) 0.0248(5) Uani 1 1 d . .
H4 H -0.1057 0.5972 0.3380 0.030 Uiso 1 1 calc R U
C6 C 0.0430(2) 0.56374(14) 0.22742(14) 0.0215(5) Uani 1 1 d . .
C7 C 0.1378(2) 0.51643(14) 0.17875(14) 0.0224(5) Uani 1 1 d . .
H7 H 0.1728 0.4663 0.2064 0.027 Uiso 1 1 calc R U
C8 C 0.0813(2) 0.48534(16) 0.10524(15) 0.0268(5) Uani 1 1 d . .
H8A H 0.0606 0.4237 0.1075 0.032 Uiso 1 1 calc R U
H8B H 0.0023 0.5174 0.0929 0.032 Uiso 1 1 calc R U
C9 C 0.1866(2) 0.50243(16) 0.04845(15) 0.0291(6) Uani 1 1 d . .
H9A H 0.2526 0.4569 0.0492 0.035 Uiso 1 1 calc R U
H9B H 0.1505 0.5070 -0.0019 0.035 Uiso 1 1 calc R U
C10 C 0.2416(2) 0.58757(16) 0.07432(15) 0.0290(6) Uani 1 1 d . .
H10A H 0.1841 0.6355 0.0609 0.035 Uiso 1 1 calc R U
H10B H 0.3274 0.5978 0.0526 0.035 Uiso 1 1 calc R U
C11 C 0.2505(2) 0.57752(14) 0.15806(13) 0.0217(5) Uani 1 1 d . .
H11 H 0.2384 0.6342 0.1825 0.026 Uiso 1 1 calc R U
C13 C 0.4802(2) 0.58696(15) 0.18072(13) 0.0231(5) Uani 1 1 d . .
C14 C 0.6052(2) 0.54363(14) 0.20089(14) 0.0235(5) Uani 1 1 d . .
H14 H 0.6558 0.5822 0.2338 0.028 Uiso 1 1 calc R U
C16 C 0.6655(2) 0.44021(14) 0.28981(13) 0.0212(5) Uani 1 1 d . .
C17 C 0.6289(2) 0.35819(14) 0.32748(14) 0.0206(5) Uani 1 1 d . .
H17 H 0.6028 0.3149 0.2898 0.025 Uiso 1 1 calc R U
C18 C 0.7410(2) 0.32320(16) 0.37356(15) 0.0262(6) Uani 1 1 d . .
H18A H 0.7454 0.2602 0.3700 0.031 Uiso 1 1 calc R U
H18B H 0.8236 0.3475 0.3567 0.031 Uiso 1 1 calc R U
C19 C 0.7118(2) 0.35095(17) 0.45203(15) 0.0296(6) Uani 1 1 d . .
H19A H 0.7349 0.4116 0.4600 0.035 Uiso 1 1 calc R U
H19B H 0.7580 0.3150 0.4883 0.035 Uiso 1 1 calc R U
C20 C 0.5668(2) 0.33759(18) 0.45712(15) 0.0292(6) Uani 1 1 d . .
H20A H 0.5303 0.3695 0.4993 0.035 Uiso 1 1 calc R U
H20B H 0.5458 0.2763 0.4627 0.035 Uiso 1 1 calc R U
C21 C 0.5158(2) 0.37258(15) 0.38378(13) 0.0208(5) Uani 1 1 d . .
H21 H 0.5005 0.4353 0.3891 0.025 Uiso 1 1 calc R U
C23 C 0.2909(2) 0.37538(14) 0.34324(13) 0.0198(5) Uani 1 1 d . .
C24 C 0.1787(2) 0.32170(14) 0.31452(13) 0.0203(5) Uani 1 1 d . .
H24 H 0.1213 0.3595 0.2847 0.024 Uiso 1 1 calc R U
C26 C 0.2919(2) 0.27109(14) 0.20701(14) 0.0210(5) Uani 1 1 d . .
C28 C 0.4019(2) 0.20490(16) 0.10287(15) 0.0295(6) Uani 1 1 d . .
C29 C 0.5326(3) 0.2404(2) 0.1220(2) 0.0481(8) Uani 1 1 d . .
H29A H 0.5246 0.3010 0.1348 0.072 Uiso 1 1 calc R U
H29B H 0.5901 0.2342 0.0796 0.072 Uiso 1 1 calc R U
H29C H 0.5679 0.2090 0.1641 0.072 Uiso 1 1 calc R U
C30 C 0.4134(4) 0.11176(19) 0.08034(19) 0.0502(9) Uani 1 1 d . .
H30A H 0.4581 0.0799 0.1191 0.075 Uiso 1 1 calc R U
H30B H 0.4621 0.1077 0.0343 0.075 Uiso 1 1 calc R U
H30C H 0.3276 0.0876 0.0731 0.075 Uiso 1 1 calc R U
C31 C 0.3349(3) 0.2560(2) 0.04407(17) 0.0434(7) Uani 1 1 d . .
H31A H 0.2485 0.2330 0.0362 0.065 Uiso 1 1 calc R U
H31B H 0.3839 0.2526 -0.0019 0.065 Uiso 1 1 calc R U
H31C H 0.3287 0.3158 0.0597 0.065 Uiso 1 1 calc R U
C33 C -0.0009(3) 0.56161(19) 0.42896(16) 0.0371(6) Uani 1 1 d . .
H33A H -0.0369 0.5038 0.4280 0.056 Uiso 1 1 calc R U
H33B H -0.0476 0.5962 0.4651 0.056 Uiso 1 1 calc R U
H33C H 0.0899 0.5589 0.4427 0.056 Uiso 1 1 calc R U
C36 C 0.6834(3) 0.52459(18) 0.13232(17) 0.0354(6) Uani 1 1 d . .
H36A H 0.7670 0.5011 0.1466 0.053 Uiso 1 1 calc R U
H36B H 0.6962 0.5774 0.1043 0.053 Uiso 1 1 calc R U
H36C H 0.6376 0.4830 0.1018 0.053 Uiso 1 1 calc R U
C39 C 0.1022(2) 0.28743(16) 0.37939(15) 0.0273(6) Uani 1 1 d . .
H39A H 0.0264 0.2569 0.3612 0.041 Uiso 1 1 calc R U
H39B H 0.0751 0.3351 0.4108 0.041 Uiso 1 1 calc R U
H39C H 0.1559 0.2482 0.4080 0.041 Uiso 1 1 calc R U

loop_
_atom_site_aniso_label
_atom_site_aniso_U_11
_atom_site_aniso_U_22
_atom_site_aniso_U_33
_atom_site_aniso_U_23
_atom_site_aniso_U_13
_atom_site_aniso_U_12
O2 0.0331(9) 0.0275(9) 0.0422(12) -0.0017(8) 0.0139(9) -0.0024(7)
O15 0.0202(8) 0.0220(8) 0.0296(10) 0.0059(7) -0.0052(7) -0.0032(6)
O27 0.0280(8) 0.0207(8) 0.0224(9) -0.0008(7) 0.0054(7) -0.0009(7)
O32 0.0280(9) 0.0324(10) 0.0480(13) -0.0121(9) 0.0087(9) -0.0014(8)
O34 0.0273(9) 0.0308(9) 0.0287(10) 0.0045(8) -0.0006(8) 0.0103(7)
O35 0.0287(9) 0.0210(9) 0.0464(12) 0.0078(8) -0.0061(9) -0.0046(7)
O37 0.0290(9) 0.0310(9) 0.0457(12) 0.0102(9) -0.0139(9) -0.0120(7)
O38 0.0240(8) 0.0208(8) 0.0318(10) -0.0041(7) -0.0055(7) 0.0041(6)
O40 0.0306(9) 0.0206(8) 0.0285(10) 0.0007(7) 0.0067(8) -0.0019(7)
N5 0.0209(9) 0.0236(10) 0.0243(11) -0.0017(9) -0.0023(8) 0.0064(8)
N12 0.0225(10) 0.0177(9) 0.0268(11) 0.0050(8) -0.0029(9) 0.0000(7)
N22 0.0184(9) 0.0163(9) 0.0276(11) 0.0004(8) -0.0011(8) -0.0004(7)
N25 0.0221(9) 0.0184(9) 0.0214(11) 0.0008(9) 0.0014(8) -0.0021(7)
C1 0.0393(15) 0.0307(14) 0.0460(18) 0.0022(13) 0.0128(14) -0.0058(12)
C3 0.0181(11) 0.0318(13) 0.0211(13) -0.0026(11) -0.0035(10) 0.0005(10)
C4 0.0209(11) 0.0278(12) 0.0258(13) -0.0018(11) 0.0005(10) 0.0019(9)
C6 0.0202(11) 0.0161(10) 0.0281(13) 0.0018(10) -0.0015(10) -0.0016(9)
C7 0.0213(11) 0.0173(10) 0.0287(13) 0.0016(10) -0.0001(10) -0.0004(9)
C8 0.0290(12) 0.0229(12) 0.0285(14) -0.0029(11) 0.0021(11) -0.0036(10)
C9 0.0302(13) 0.0318(13) 0.0254(14) 0.0009(11) 0.0017(11) 0.0034(11)
C10 0.0260(12) 0.0321(13) 0.0289(14) 0.0085(12) -0.0034(11) -0.0032(10)
C11 0.0217(11) 0.0168(11) 0.0266(13) 0.0023(10) -0.0002(10) 0.0017(9)
C13 0.0244(12) 0.0230(12) 0.0218(12) 0.0015(10) -0.0014(10) -0.0014(9)
C14 0.0213(11) 0.0209(11) 0.0285(13) 0.0056(10) -0.0021(10) -0.0048(9)
C16 0.0195(11) 0.0232(11) 0.0210(12) -0.0017(10) 0.0006(10) 0.0013(9)
C17 0.0183(10) 0.0203(11) 0.0231(12) -0.0009(10) -0.0004(10) 0.0005(8)
C18 0.0214(11) 0.0246(12) 0.0326(15) 0.0052(11) -0.0004(11) 0.0040(9)
C19 0.0248(13) 0.0340(14) 0.0299(14) 0.0027(12) -0.0072(11) -0.0014(11)
C20 0.0265(13) 0.0378(14) 0.0233(13) 0.0013(12) -0.0010(11) -0.0006(11)
C21 0.0208(11) 0.0188(11) 0.0229(13) -0.0022(10) -0.0003(10) -0.0003(9)
C23 0.0199(11) 0.0221(11) 0.0174(12) 0.0015(10) 0.0017(9) 0.0009(9)
C24 0.0171(10) 0.0220(11) 0.0218(12) 0.0007(10) -0.0003(10) 0.0007(8)
C26 0.0193(10) 0.0210(11) 0.0227(13) 0.0000(10) -0.0042(9) -0.0002(9)
C28 0.0309(13) 0.0278(13) 0.0296(14) -0.0008(11) 0.0116(11) 0.0000(11)
C29 0.0293(15) 0.059(2) 0.056(2) -0.0044(17) 0.0136(15) -0.0016(13)
C30 0.067(2) 0.0331(15) 0.050(2) -0.0105(15) 0.0253(18) 0.0026(15)
C31 0.0522(18) 0.0518(18) 0.0262(15) 0.0039(14) 0.0122(14) 0.0046(15)
C33 0.0451(16) 0.0365(15) 0.0298(15) 0.0022(13) 0.0040(13) 0.0017(13)
C36 0.0295(13) 0.0408(15) 0.0359(16) 0.0087(13) 0.0045(12) 0.0034(11)
C39 0.0233(12) 0.0290(13) 0.0296(14) -0.0019(11) 0.0062(11) 0.0007(10)

loop_
_atom_type_symbol
_atom_type_description
_atom_type_scat_dispersion_real
_atom_type_scat_dispersion_imag
_atom_type_scat_source
C C 0.0181 0.0091 'International Tables Vol C Tables 4.2.6.8 and 6.1.1.4'
H H 0.0000 0.0000 'International Tables Vol C Tables 4.2.6.8 and 6.1.1.4'
N N 0.0311 0.0180 'International Tables Vol C Tables 4.2.6.8 and 6.1.1.4'
O O 0.0492 0.0322 'International Tables Vol C Tables 4.2.6.8 and 6.1.1.4'

loop_
_geom_angle_atom_site_label_1
_geom_angle_atom_site_label_2
_geom_angle_atom_site_label_3
_geom_angle
C3 O2 C1 114.4(2)
C16 O15 C14 115.92(17)
C26 O27 C28 119.86(18)
C4 N5 H5 119.4
C6 N5 H5 119.4
C6 N5 C4 121.24(19)
C11 N12 H12 119.8
C13 N12 H12 119.8
C13 N12 C11 120.46(18)
C21 N22 H22 118.3
C23 N22 H22 118.3
C23 N22 C21 123.37(19)
C24 N25 H25 120.9
C26 N25 H25 120.9
C26 N25 C24 118.30(19)
O2 C1 H1A 109.5
O2 C1 H1B 109.5
O2 C1 H1C 109.5
H1A C1 H1B 109.5
H1A C1 H1C 109.5
H1B C1 H1C 109.5
O2 C3 C4 114.2(2)
O32 C3 O2 123.1(2)
O32 C3 C4 122.8(2)
N5 C4 C3 113.6(2)
N5 C4 H4 107.6
N5 C4 C33 110.1(2)
C3 C4 H4 107.6
C33 C4 C3 110.1(2)
C33 C4 H4 107.6
O34 C6 N5 122.6(2)
O34 C6 C7 122.3(2)
N5 C6 C7 115.1(2)
C6 C7 H7 109.1
C6 C7 C8 114.20(19)
C6 C7 C11 109.32(18)
C8 C7 H7 109.1
C8 C7 C11 105.9(2)
C11 C7 H7 109.1
C7 C8 H8A 110.8
C7 C8 H8B 110.8
H8A C8 H8B 108.9
C9 C8 C7 104.8(2)
C9 C8 H8A 110.8
C9 C8 H8B 110.8
C8 C9 H9A 111.3
C8 C9 H9B 111.3
H9A C9 H9B 109.2
C10 C9 C8 102.4(2)
C10 C9 H9A 111.3
C10 C9 H9B 111.3
C9 C10 H10A 111.0
C9 C10 H10B 111.0
C9 C10 C11 103.8(2)
H10A C10 H10B 109.0
C11 C10 H10A 111.0
C11 C10 H10B 111.0
N12 C11 C7 110.09(17)
N12 C11 C10 111.7(2)
N12 C11 H11 110.0
C7 C11 H11 110.0
C10 C11 C7 104.87(19)
C10 C11 H11 110.0
O35 C13 N12 123.1(2)
O35 C13 C14 118.7(2)
N12 C13 C14 118.11(19)
O15 C14 C13 109.16(18)
O15 C14 H14 109.1
O15 C14 C36 109.8(2)
C13 C14 H14 109.1
C13 C14 C36 110.6(2)
C36 C14 H14 109.1
O15 C16 C17 112.24(19)
O37 C16 O15 122.6(2)
O37 C16 C17 125.1(2)
C16 C17 H17 109.7
C16 C17 C18 111.02(19)
C16 C17 C21 111.26(18)
C18 C17 H17 109.7
C18 C17 C21 105.41(19)
C21 C17 H17 109.7
C17 C18 H18A 110.8
C17 C18 H18B 110.8
H18A C18 H18B 108.9
C19 C18 C17 104.83(19)
C19 C18 H18A 110.8
C19 C18 H18B 110.8
C18 C19 H19A 111.3
C18 C19 H19B 111.3
C18 C19 C20 102.5(2)
H19A C19 H19B 109.2
C20 C19 H19A 111.3
C20 C19 H19B 111.3
C19 C20 H20A 111.0
C19 C20 H20B 111.0
C19 C20 C21 103.9(2)
H20A C20 H20B 109.0
C21 C20 H20A 111.0
C21 C20 H20B 111.0
N22 C21 C17 112.30(19)
N22 C21 C20 113.3(2)
N22 C21 H21 108.8
C17 C21 H21 108.8
C20 C21 C17 104.67(18)
C20 C21 H21 108.8
O38 C23 N22 124.0(2)
O38 C23 C24 120.2(2)
N22 C23 C24 115.65(19)
N25 C24 C23 111.95(18)
N25 C24 H24 108.4
N25 C24 C39 110.32(18)
C23 C24 H24 108.4
C39 C24 C23 109.3(2)
C39 C24 H24 108.4
O27 C26 N25 110.54(19)
O40 C26 O27 126.0(2)
O40 C26 N25 123.4(2)
O27 C28 C29 110.0(2)
O27 C28 C30 102.3(2)
O27 C28 C31 110.5(2)
C29 C28 C30 110.1(2)
C31 C28 C29 112.7(3)
C31 C28 C30 110.8(3)
C28 C29 H29A 109.5
C28 C29 H29B 109.5
C28 C29 H29C 109.5
H29A C29 H29B 109.5
H29A C29 H29C 109.5
H29B C29 H29C 109.5
C28 C30 H30A 109.5
C28 C30 H30B 109.5
C28 C30 H30C 109.5
H30A C30 H30B 109.5
H30A C30 H30C 109.5
H30B C30 H30C 109.5
C28 C31 H31A 109.5
C28 C31 H31B 109.5
C28 C31 H31C 109.5
H31A C31 H31B 109.5
H31A C31 H31C 109.5
H31B C31 H31C 109.5
C4 C33 H33A 109.5
C4 C33 H33B 109.5
C4 C33 H33C 109.5
H33A C33 H33B 109.5
H33A C33 H33C 109.5
H33B C33 H33C 109.5
C14 C36 H36A 109.5
C14 C36 H36B 109.5
C14 C36 H36C 109.5
H36A C36 H36B 109.5
H36A C36 H36C 109.5
H36B C36 H36C 109.5
C24 C39 H39A 109.5
C24 C39 H39B 109.5
C24 C39 H39C 109.5
H39A C39 H39B 109.5
H39A C39 H39C 109.5
H39B C39 H39C 109.5

loop_
_geom_bond_atom_site_label_1
_geom_bond_atom_site_label_2
_geom_bond_distance
O2 C1 1.452(3)
O2 C3 1.330(3)
O15 C14 1.450(3)
O15 C16 1.346(3)
O27 C26 1.345(3)
O27 C28 1.475(3)
O32 C3 1.197(3)
O34 C6 1.231(3)
O35 C13 1.235(3)
O37 C16 1.200(3)
O38 C23 1.233(3)
O40 C26 1.214(3)
N5 H5 0.8800
N5 C4 1.449(3)
N5 C6 1.341(3)
N12 H12 0.8800
N12 C11 1.466(3)
N12 C13 1.334(3)
N22 H22 0.8800
N22 C21 1.453(3)
N22 C23 1.337(3)
N25 H25 0.8800
N25 C24 1.451(3)
N25 C26 1.361(3)
C1 H1A 0.9800
C1 H1B 0.9800
C1 H1C 0.9800
C3 C4 1.525(3)
C4 H4 1.0000
C4 C33 1.520(4)
C6 C7 1.519(3)
C7 H7 1.0000
C7 C8 1.538(4)
C7 C11 1.560(3)
C8 H8A 0.9900
C8 H8B 0.9900
C8 C9 1.529(4)
C9 H9A 0.9900
C9 H9B 0.9900
C9 C10 1.525(4)
C10 H10A 0.9900
C10 H10B 0.9900
C10 C11 1.531(4)
C11 H11 1.0000
C13 C14 1.514(3)
C14 H14 1.0000
C14 C36 1.517(4)
C16 C17 1.504(3)
C17 H17 1.0000
C17 C18 1.538(3)
C17 C21 1.576(3)
C18 H18A 0.9900
C18 H18B 0.9900
C18 C19 1.520(4)
C19 H19A 0.9900
C19 H19B 0.9900
C19 C20 1.528(3)
C20 H20A 0.9900
C20 H20B 0.9900
C20 C21 1.535(3)
C21 H21 1.0000
C23 C24 1.532(3)
C24 H24 1.0000
C24 C39 1.519(3)
C28 C29 1.512(4)
C28 C30 1.519(4)
C28 C31 1.506(4)
C29 H29A 0.9800
C29 H29B 0.9800
C29 H29C 0.9800
C30 H30A 0.9800
C30 H30B 0.9800
C30 H30C 0.9800
C31 H31A 0.9800
C31 H31B 0.9800
C31 H31C 0.9800
C33 H33A 0.9800
C33 H33B 0.9800
C33 H33C 0.9800
C36 H36A 0.9800
C36 H36B 0.9800
C36 H36C 0.9800
C39 H39A 0.9800
C39 H39B 0.9800
C39 H39C 0.9800

loop_
_geom_torsion_atom_site_label_1
_geom_torsion_atom_site_label_2
_geom_torsion_atom_site_label_3
_geom_torsion_atom_site_label_4
_geom_torsion
O2 C3 C4 N5 -12.0(3)
O2 C3 C4 C33 112.0(2)
O15 C16 C17 C18 169.71(19)
O15 C16 C17 C21 -73.2(2)
O32 C3 C4 N5 169.0(2)
O32 C3 C4 C33 -67.0(3)
O34 C6 C7 C8 -34.2(3)
O34 C6 C7 C11 84.2(3)
O35 C13 C14 O15 163.8(2)
O35 C13 C14 C36 -75.3(3)
O37 C16 C17 C18 -9.5(3)
O37 C16 C17 C21 107.6(3)
O38 C23 C24 N25 146.7(2)
O38 C23 C24 C39 -90.8(3)
N5 C6 C7 C8 148.3(2)
N5 C6 C7 C11 -93.3(2)
N12 C13 C14 O15 -18.9(3)
N12 C13 C14 C36 102.0(3)
N22 C23 C24 N25 -36.8(3)
N22 C23 C24 C39 85.7(2)
C1 O2 C3 O32 -1.7(4)
C1 O2 C3 C4 179.3(2)
C4 N5 C6 O34 -2.8(4)
C4 N5 C6 C7 174.62(19)
C6 N5 C4 C3 -72.7(3)
C6 N5 C4 C33 163.3(2)
C6 C7 C8 C9 139.4(2)
C6 C7 C11 N12 123.4(2)
C6 C7 C11 C10 -116.2(2)
C7 C8 C9 C10 -38.1(2)
C8 C7 C11 N12 -113.2(2)
C8 C7 C11 C10 7.2(2)
C8 C9 C10 C11 42.8(2)
C9 C10 C11 N12 88.4(2)
C9 C10 C11 C7 -30.8(2)
C11 N12 C13 O35 0.1(4)
C11 N12 C13 C14 -177.1(2)
C11 C7 C8 C9 19.1(2)
C13 N12 C11 C7 -167.8(2)
C13 N12 C11 C10 76.1(3)
C14 O15 C16 O37 -0.9(3)
C14 O15 C16 C17 179.86(19)
C16 O15 C14 C13 -149.7(2)
C16 O15 C14 C36 88.9(2)
C16 C17 C18 C19 99.0(2)
C16 C17 C21 N22 111.5(2)
C16 C17 C21 C20 -125.2(2)
C17 C18 C19 C20 39.8(2)
C18 C17 C21 N22 -128.0(2)
C18 C17 C21 C20 -4.8(2)
C18 C19 C20 C21 -42.9(3)
C19 C20 C21 N22 151.8(2)
C19 C20 C21 C17 29.2(3)
C21 N22 C23 O38 -7.5(4)
C21 N22 C23 C24 176.2(2)
C21 C17 C18 C19 -21.6(2)
C23 N22 C21 C17 -115.8(2)
C23 N22 C21 C20 125.9(2)
C24 N25 C26 O27 -178.67(18)
C24 N25 C26 O40 3.6(3)
C26 O27 C28 C29 61.7(3)
C26 O27 C28 C30 178.6(2)
C26 O27 C28 C31 -63.3(3)
C26 N25 C24 C23 -58.2(3)
C26 N25 C24 C39 179.90(19)
C28 O27 C26 O40 0.1(4)
C28 O27 C26 N25 -177.56(19)
